data_4032061
loop_
_publ_author_name
'Izmest&#x2019;ev, Alexei N'
'Gazieva, Galina A.'
'Sigay, Natalya V.'
'Serkov, Sergei A.'
'Karnoukhova, Valentina A.'
'Kachala, Vadim V.'
'Shashkov, Alexander S.'
'Zanin, Igor E.'
'Kravchenko, Angelina N.'
'Makhova, Nina N.'

_publ_section_title
;
 An effective one-pot access to polynuclear dispiroheterocyclic structures
 comprising pyrrolidinyloxindole and imidazothiazolotriazine moieties via
 a 1,3-dipolar cycloaddition strategy
;
_journal_name_full 'Beilstein Journal of Organic Chemistry'
_journal_page_first 2240
_journal_paper_doi 10.3762/bjoc.12.216
_journal_volume 12
_journal_year 2016
_chemical_formula_moiety 'C39 H36 Br N7 O3 S, 3(C2 H3 N)'
_chemical_formula_sum 'C45 H45 Br N10 O3 S'
_chemical_formula_weight 885.88
_space_group_crystal_system monoclinic
_space_group_IT_number 14
_space_group_name_Hall '-P 2ybc'
_space_group_name_H-M_alt 'P 1 21/c 1'
_symmetry_space_group_name_Hall '-P 2ybc'
_symmetry_space_group_name_H-M 'P 1 21/c 1'
_atom_sites_solution_hydrogens mixed
_audit_creation_method SHELXL-2014/6
_cell_angle_alpha 90
_cell_angle_beta 94.6830(10)
_cell_angle_gamma 90
_cell_formula_units_Z 4
_cell_length_a 10.2603(5)
_cell_length_b 11.4150(6)
_cell_length_c 36.6392(19)
_cell_measurement_reflns_used 999
_cell_measurement_temperature 120(2)
_cell_measurement_theta_max 25
_cell_measurement_theta_min 3
_cell_volume 4276.9(4)
_computing_cell_refinement 'Bruker SAINT'
_computing_data_collection 'Bruker APEX2'
_computing_data_reduction 'Bruker SAINT'
_computing_molecular_graphics 'SHELXTL (Sheldrick, 2008)'
_computing_publication_material 'SHELXTL (Sheldrick, 2008)'
_computing_structure_refinement 'SHELXL (Sheldrick, 2015b)'
_computing_structure_solution 'SHELXT (Sheldrick, 2015a)'
_diffrn_ambient_temperature 120(2)
_diffrn_detector_type 'Bruker APEX II CCD area detector'
_diffrn_measured_fraction_theta_full 0.999
_diffrn_measured_fraction_theta_max 0.999
_diffrn_measurement_device_type 'Bruker SMART APEX II diffractometer'
_diffrn_measurement_method 'omega scans'
_diffrn_radiation_type MoK\a
_diffrn_radiation_wavelength 0.71073
_diffrn_reflns_av_R_equivalents 0.0434
_diffrn_reflns_av_unetI/netI 0.0279
_diffrn_reflns_Laue_measured_fraction_full 0.999
_diffrn_reflns_Laue_measured_fraction_max 0.999
_diffrn_reflns_limit_h_max 13
_diffrn_reflns_limit_h_min -13
_diffrn_reflns_limit_k_max 14
_diffrn_reflns_limit_k_min -14
_diffrn_reflns_limit_l_max 46
_diffrn_reflns_limit_l_min -46
_diffrn_reflns_number 59467
_diffrn_reflns_point_group_measured_fraction_full 0.999
_diffrn_reflns_point_group_measured_fraction_max 0.999
_diffrn_reflns_theta_full 25.242
_diffrn_reflns_theta_max 27.000
_diffrn_reflns_theta_min 1.869
_exptl_absorpt_coefficient_mu 1.063
_exptl_absorpt_correction_T_max 0.7461
_exptl_absorpt_correction_T_min 0.6509
_exptl_absorpt_correction_type multi-scan
_exptl_absorpt_process_details 'Bruker SADABS'
_exptl_crystal_colour colorless
_exptl_crystal_density_diffrn 1.376
_exptl_crystal_description plate
_exptl_crystal_F_000 1840
_exptl_crystal_size_max 0.310
_exptl_crystal_size_mid 0.290
_exptl_crystal_size_min 0.250
_refine_diff_density_max 0.787
_refine_diff_density_min -0.833
_refine_diff_density_rms 0.075
_refine_ls_extinction_method none
_refine_ls_goodness_of_fit_ref 1.161
_refine_ls_hydrogen_treatment mixed
_refine_ls_matrix_type full
_refine_ls_number_parameters 552
_refine_ls_number_reflns 9330
_refine_ls_number_restraints 0
_refine_ls_restrained_S_all 1.161
_refine_ls_R_factor_all 0.0641
_refine_ls_R_factor_gt 0.0564
_refine_ls_shift/su_max 0.005
_refine_ls_shift/su_mean 0.000
_refine_ls_structure_factor_coef Fsqd
_refine_ls_weighting_details 'w=1/[\s^2^(Fo^2^)+(0.0244P)^2^+11.4527P] where P=(Fo^2^+2Fc^2^)/3'
_refine_ls_weighting_scheme calc
_refine_ls_wR_factor_gt 0.1232
_refine_ls_wR_factor_ref 0.1261
_reflns_Friedel_coverage 0.000
_reflns_number_gt 8271
_reflns_number_total 9330
_reflns_threshold_expression I>2\s(I)
_cod_data_source_file 1860-5397-12-216-S2.cif
_cod_data_source_block ia186
_cod_database_code 4032061
_shelx_space_group_comment
;
The symmetry employed for this shelxl refinement is uniquely defined
by the following loop, which should always be used as a source of
symmetry information in preference to the above space-group names.
They are only intended as comments.
;
_shelx_estimated_absorpt_t_min 0.734
_shelx_estimated_absorpt_t_max 0.777
_shelxl_version_number 2014/6

loop_
_space_group_symop_operation_xyz
'x, y, z'
'-x, y+1/2, -z+1/2'
'-x, -y, -z'
'x, -y-1/2, z-1/2'

loop_
_atom_site_label
_atom_site_type_symbol
_atom_site_fract_x
_atom_site_fract_y
_atom_site_fract_z
_atom_site_U_iso_or_equiv
_atom_site_adp_type
_atom_site_occupancy
_atom_site_site_symmetry_order
_atom_site_calc_flag
_atom_site_refinement_flags_posn
_atom_site_refinement_flags_adp
Br1 Br 0.89484(4) 0.84279(3) 0.56198(2) 0.04058(12) Uani 1 1 d . .
S1 S 0.42344(7) 0.50195(6) 0.61362(2) 0.01586(14) Uani 1 1 d . .
O1 O 0.41611(19) 0.79049(17) 0.73018(5) 0.0176(4) Uani 1 1 d . .
O2 O 0.59016(19) 0.27718(17) 0.68050(5) 0.0169(4) Uani 1 1 d . .
O3 O 0.4272(2) 0.36372(18) 0.53963(5) 0.0218(4) Uani 1 1 d . .
N1 N 0.4280(2) 0.58864(19) 0.73242(6) 0.0128(4) Uani 1 1 d . .
N2 N 0.2374(2) 0.67116(19) 0.71423(6) 0.0141(5) Uani 1 1 d . .
N3 N 0.3844(2) 0.38575(19) 0.71279(6) 0.0118(4) Uani 1 1 d . .
H3N H 0.451(3) 0.355(3) 0.7255(9) 0.014(8) Uiso 1 1 d . .
N4 N 0.4270(2) 0.4111(2) 0.67794(6) 0.0132(4) Uani 1 1 d . .
N5 N 0.2552(2) 0.5461(2) 0.66408(6) 0.0136(5) Uani 1 1 d . .
N6 N 0.5729(2) 0.1907(2) 0.59403(7) 0.0198(5) Uani 1 1 d . .
N7 N 0.2517(2) 0.2849(2) 0.56622(7) 0.0203(5) Uani 1 1 d . .
C1 C 0.3661(3) 0.6930(2) 0.72586(7) 0.0134(5) Uani 1 1 d . .
C2 C 0.3357(2) 0.4908(2) 0.72952(7) 0.0118(5) Uani 1 1 d . .
C3 C 0.2254(3) 0.5481(2) 0.70267(7) 0.0126(5) Uani 1 1 d . .
C4 C 0.3533(3) 0.4887(2) 0.65570(7) 0.0130(5) Uani 1 1 d . .
C5 C 0.5203(3) 0.3463(2) 0.66304(7) 0.0140(5) Uani 1 1 d . .
C6 C 0.5216(3) 0.3692(2) 0.62182(7) 0.0141(5) Uani 1 1 d . .
C7 C 0.6681(3) 0.3724(2) 0.61163(8) 0.0168(6) Uani 1 1 d . .
H7A H 0.7235 0.3491 0.6342 0.020 Uiso 1 1 calc R U
C8 C 0.6749(3) 0.2714(3) 0.58422(8) 0.0212(6) Uani 1 1 d . .
H8A H 0.6574 0.2996 0.5587 0.025 Uiso 1 1 calc R U
H8B H 0.7619 0.2332 0.5868 0.025 Uiso 1 1 calc R U
C9 C 0.4586(3) 0.2614(2) 0.59986(8) 0.0162(5) Uani 1 1 d . .
C10 C 0.3811(3) 0.3101(2) 0.56446(8) 0.0178(6) Uani 1 1 d . .
C11 C 0.2317(3) 0.2165(3) 0.59727(8) 0.0207(6) Uani 1 1 d . .
C12 C 0.1172(3) 0.1666(3) 0.60686(9) 0.0287(7) Uani 1 1 d . .
H12A H 0.0365 0.1805 0.5929 0.034 Uiso 1 1 calc R U
C13 C 0.1239(3) 0.0952(3) 0.63767(10) 0.0324(8) Uani 1 1 d . .
H13A H 0.0462 0.0602 0.6450 0.039 Uiso 1 1 calc R U
C14 C 0.2416(4) 0.0738(3) 0.65788(9) 0.0306(8) Uani 1 1 d . .
H14A H 0.2436 0.0245 0.6788 0.037 Uiso 1 1 calc R U
C15 C 0.3573(3) 0.1243(3) 0.64772(8) 0.0234(6) Uani 1 1 d . .
H15A H 0.4384 0.1085 0.6612 0.028 Uiso 1 1 calc R U
C16 C 0.3514(3) 0.1976(3) 0.61759(8) 0.0189(6) Uani 1 1 d . .
C17 C 0.7211(3) 0.4872(3) 0.59913(8) 0.0181(6) Uani 1 1 d . .
C18 C 0.6728(3) 0.5414(3) 0.56648(8) 0.0225(6) Uani 1 1 d . .
H18A H 0.6036 0.5054 0.5517 0.027 Uiso 1 1 calc R U
C19 C 0.7244(3) 0.6466(3) 0.55532(9) 0.0255(7) Uani 1 1 d . .
H19A H 0.6898 0.6833 0.5334 0.031 Uiso 1 1 calc R U
C20 C 0.8268(3) 0.6972(3) 0.57661(9) 0.0253(7) Uani 1 1 d . .
C21 C 0.8782(3) 0.6456(3) 0.60867(9) 0.0253(7) Uani 1 1 d . .
H21A H 0.9492 0.6808 0.6229 0.030 Uiso 1 1 calc R U
C22 C 0.8238(3) 0.5407(3) 0.61986(8) 0.0211(6) Uani 1 1 d . .
H22A H 0.8578 0.5053 0.6421 0.025 Uiso 1 1 calc R U
C23 C 0.5591(3) 0.5796(3) 0.75043(8) 0.0190(6) Uani 1 1 d . .
H23A H 0.5728 0.6420 0.7687 0.029 Uiso 1 1 calc R U
H23B H 0.6234 0.5873 0.7322 0.029 Uiso 1 1 calc R U
H23C H 0.5697 0.5032 0.7626 0.029 Uiso 1 1 calc R U
C24 C 0.1609(3) 0.7604(2) 0.69341(8) 0.0182(6) Uani 1 1 d . .
H24A H 0.1978 0.8380 0.6993 0.027 Uiso 1 1 calc R U
H24B H 0.0701 0.7578 0.6998 0.027 Uiso 1 1 calc R U
H24C H 0.1634 0.7453 0.6671 0.027 Uiso 1 1 calc R U
C25 C 0.2895(2) 0.4556(2) 0.76647(7) 0.0129(5) Uani 1 1 d . .
C26 C 0.2926(3) 0.5371(3) 0.79488(8) 0.0176(6) Uani 1 1 d . .
H26A H 0.3268 0.6132 0.7914 0.021 Uiso 1 1 calc R U
C27 C 0.2464(3) 0.5081(3) 0.82813(8) 0.0230(6) Uani 1 1 d . .
H27A H 0.2481 0.5646 0.8472 0.028 Uiso 1 1 calc R U
C28 C 0.1974(3) 0.3966(3) 0.83373(8) 0.0242(6) Uani 1 1 d . .
H28A H 0.1655 0.3767 0.8565 0.029 Uiso 1 1 calc R U
C29 C 0.1956(3) 0.3148(3) 0.80575(8) 0.0208(6) Uani 1 1 d . .
H29A H 0.1635 0.2381 0.8096 0.025 Uiso 1 1 calc R U
C30 C 0.2399(3) 0.3435(2) 0.77225(8) 0.0157(5) Uani 1 1 d . .
H30A H 0.2367 0.2871 0.7531 0.019 Uiso 1 1 calc R U
C31 C 0.0926(3) 0.4951(2) 0.70711(7) 0.0147(5) Uani 1 1 d . .
C32 C 0.0100(3) 0.5425(3) 0.73152(8) 0.0194(6) Uani 1 1 d . .
H32A H 0.0332 0.6132 0.7441 0.023 Uiso 1 1 calc R U
C33 C -0.1060(3) 0.4867(3) 0.73756(9) 0.0257(7) Uani 1 1 d . .
H33A H -0.1623 0.5198 0.7541 0.031 Uiso 1 1 calc R U
C34 C -0.1409(3) 0.3830(3) 0.71968(9) 0.0287(7) Uani 1 1 d . .
H34A H -0.2206 0.3451 0.7240 0.034 Uiso 1 1 calc R U
C35 C -0.0588(3) 0.3350(3) 0.69548(9) 0.0264(7) Uani 1 1 d . .
H35A H -0.0817 0.2634 0.6834 0.032 Uiso 1 1 calc R U
C36 C 0.0571(3) 0.3914(3) 0.68884(8) 0.0189(6) Uani 1 1 d . .
H36A H 0.1121 0.3592 0.6718 0.023 Uiso 1 1 calc R U
C37 C 0.5500(3) 0.0915(3) 0.56906(9) 0.0267(7) Uani 1 1 d . .
H37A H 0.4780 0.0437 0.5769 0.040 Uiso 1 1 calc R U
H37B H 0.6294 0.0437 0.5693 0.040 Uiso 1 1 calc R U
H37C H 0.5272 0.1206 0.5442 0.040 Uiso 1 1 calc R U
C38 C 0.1464(3) 0.3322(3) 0.54113(9) 0.0290(7) Uani 1 1 d . .
H38A H 0.0862 0.2680 0.5328 0.035 Uiso 1 1 calc R U
H38B H 0.1841 0.3651 0.5193 0.035 Uiso 1 1 calc R U
C39 C 0.0698(4) 0.4272(4) 0.55907(12) 0.0459(10) Uani 1 1 d . .
H39A H 0.0041 0.4601 0.5410 0.069 Uiso 1 1 calc R U
H39B H 0.1297 0.4892 0.5683 0.069 Uiso 1 1 calc R U
H39C H 0.0262 0.3934 0.5794 0.069 Uiso 1 1 calc R U
N1S N 0.8860(3) 0.1342(3) 0.52658(9) 0.0373(7) Uani 1 1 d . .
C1S C 0.8423(3) 0.0766(3) 0.50368(10) 0.0298(7) Uani 1 1 d . .
C2S C 0.7878(5) 0.0007(4) 0.47439(13) 0.0551(12) Uani 1 1 d . .
H2SA H 0.7794 0.0445 0.4513 0.083 Uiso 1 1 calc R U
H2SB H 0.7014 -0.0270 0.4801 0.083 Uiso 1 1 calc R U
H2SC H 0.8458 -0.0666 0.4720 0.083 Uiso 1 1 calc R U
N2S N 0.5214(4) 0.1723(4) 0.47181(11) 0.0593(11) Uani 1 1 d . .
C3S C 0.5916(5) 0.2498(4) 0.47440(11) 0.0494(11) Uani 1 1 d . .
C4S C 0.6826(6) 0.3485(4) 0.47744(12) 0.0603(13) Uani 1 1 d . .
H4SA H 0.7348 0.3493 0.4562 0.090 Uiso 1 1 calc R U
H4SB H 0.7408 0.3405 0.4999 0.090 Uiso 1 1 calc R U
H4SC H 0.6334 0.4219 0.4783 0.090 Uiso 1 1 calc R U
N3S N 0.2645(4) 0.7956(4) 0.60119(10) 0.0573(10) Uani 1 1 d . .
C5S C 0.3643(5) 0.8048(4) 0.61586(11) 0.0407(9) Uani 1 1 d . .
C6S C 0.4939(4) 0.8147(4) 0.63496(13) 0.0514(11) Uani 1 1 d . .
H6SA H 0.5510 0.7541 0.6260 0.077 Uiso 1 1 calc R U
H6SB H 0.4876 0.8043 0.6613 0.077 Uiso 1 1 calc R U
H6SC H 0.5303 0.8922 0.6304 0.077 Uiso 1 1 calc R U

loop_
_atom_site_aniso_label
_atom_site_aniso_U_11
_atom_site_aniso_U_22
_atom_site_aniso_U_33
_atom_site_aniso_U_23
_atom_site_aniso_U_13
_atom_site_aniso_U_12
Br1 0.0559(3) 0.03063(19) 0.0366(2) 0.00645(15) 0.01243(17) -0.01797(17)
S1 0.0189(3) 0.0144(3) 0.0147(3) 0.0024(3) 0.0039(2) 0.0034(3)
O1 0.0187(10) 0.0110(9) 0.0230(10) 0.0003(8) 0.0013(8) -0.0034(8)
O2 0.0181(10) 0.0138(9) 0.0186(10) 0.0020(8) 0.0009(8) 0.0051(8)
O3 0.0272(11) 0.0216(11) 0.0171(10) 0.0006(8) 0.0042(8) 0.0006(9)
N1 0.0104(10) 0.0091(10) 0.0188(11) 0.0005(9) -0.0001(9) -0.0006(8)
N2 0.0128(11) 0.0094(11) 0.0201(12) -0.0006(9) 0.0018(9) 0.0012(9)
N3 0.0125(11) 0.0104(10) 0.0125(11) 0.0016(8) 0.0013(9) 0.0020(9)
N4 0.0151(11) 0.0122(11) 0.0124(11) 0.0011(9) 0.0022(9) 0.0021(9)
N5 0.0108(11) 0.0129(11) 0.0169(11) 0.0008(9) 0.0000(9) -0.0002(9)
N6 0.0209(12) 0.0151(12) 0.0241(13) -0.0022(10) 0.0055(10) 0.0040(10)
N7 0.0200(12) 0.0219(13) 0.0190(12) -0.0021(10) 0.0015(10) 0.0005(10)
C1 0.0153(13) 0.0127(12) 0.0127(12) 0.0004(10) 0.0034(10) 0.0002(10)
C2 0.0097(12) 0.0094(12) 0.0164(13) -0.0017(10) 0.0014(10) -0.0011(10)
C3 0.0114(12) 0.0094(12) 0.0169(13) -0.0010(10) 0.0011(10) 0.0016(10)
C4 0.0157(13) 0.0104(12) 0.0127(12) -0.0001(10) 0.0005(10) -0.0029(10)
C5 0.0135(12) 0.0116(12) 0.0169(13) -0.0031(10) 0.0025(10) -0.0036(10)
C6 0.0142(13) 0.0096(12) 0.0188(13) 0.0011(10) 0.0030(10) 0.0023(10)
C7 0.0130(13) 0.0191(14) 0.0190(14) 0.0013(11) 0.0051(10) 0.0042(11)
C8 0.0208(14) 0.0200(14) 0.0238(15) -0.0027(12) 0.0071(12) 0.0008(12)
C9 0.0196(14) 0.0134(13) 0.0158(13) -0.0008(10) 0.0023(11) 0.0018(11)
C10 0.0206(14) 0.0154(13) 0.0172(14) -0.0040(11) 0.0014(11) 0.0024(11)
C11 0.0236(15) 0.0184(14) 0.0204(14) -0.0035(11) 0.0042(12) -0.0010(12)
C12 0.0213(16) 0.0333(18) 0.0317(17) -0.0066(14) 0.0036(13) -0.0071(14)
C13 0.0302(18) 0.0346(19) 0.0338(18) -0.0062(15) 0.0115(14) -0.0171(15)
C14 0.045(2) 0.0236(16) 0.0240(16) 0.0014(13) 0.0070(15) -0.0147(15)
C15 0.0303(17) 0.0187(15) 0.0212(15) -0.0010(12) 0.0021(12) -0.0054(12)
C16 0.0223(15) 0.0153(13) 0.0195(14) -0.0044(11) 0.0051(11) -0.0008(11)
C17 0.0180(14) 0.0186(14) 0.0185(14) 0.0000(11) 0.0071(11) 0.0016(11)
C18 0.0206(15) 0.0251(15) 0.0221(15) -0.0003(12) 0.0035(12) -0.0023(12)
C19 0.0278(16) 0.0284(17) 0.0213(15) 0.0070(13) 0.0071(12) 0.0017(13)
C20 0.0324(17) 0.0184(15) 0.0272(16) 0.0006(12) 0.0148(13) -0.0060(13)
C21 0.0250(16) 0.0237(16) 0.0273(16) -0.0033(13) 0.0033(13) -0.0048(13)
C22 0.0212(15) 0.0218(15) 0.0207(15) -0.0009(12) 0.0035(11) 0.0011(12)
C23 0.0102(13) 0.0191(14) 0.0269(15) 0.0001(12) -0.0042(11) -0.0023(11)
C24 0.0167(13) 0.0142(13) 0.0233(15) 0.0006(11) -0.0001(11) 0.0033(11)
C25 0.0090(12) 0.0139(12) 0.0157(13) 0.0011(10) 0.0003(10) 0.0023(10)
C26 0.0171(14) 0.0160(13) 0.0197(14) -0.0024(11) 0.0006(11) -0.0006(11)
C27 0.0276(16) 0.0225(15) 0.0194(14) -0.0051(12) 0.0043(12) 0.0022(13)
C28 0.0271(16) 0.0273(16) 0.0194(15) 0.0033(12) 0.0088(12) -0.0014(13)
C29 0.0195(14) 0.0181(14) 0.0252(15) 0.0040(12) 0.0041(12) -0.0026(11)
C30 0.0117(12) 0.0150(13) 0.0203(14) -0.0005(11) 0.0007(10) -0.0003(10)
C31 0.0108(12) 0.0145(13) 0.0184(13) 0.0045(11) -0.0016(10) 0.0003(10)
C32 0.0139(13) 0.0226(14) 0.0218(14) 0.0036(12) 0.0015(11) 0.0024(11)
C33 0.0148(14) 0.0358(18) 0.0268(16) 0.0097(14) 0.0040(12) 0.0017(13)
C34 0.0154(14) 0.0396(19) 0.0301(17) 0.0129(15) -0.0043(12) -0.0125(13)
C35 0.0258(16) 0.0231(16) 0.0286(16) 0.0062(13) -0.0090(13) -0.0109(13)
C36 0.0162(13) 0.0176(14) 0.0222(14) 0.0033(11) -0.0031(11) -0.0039(11)
C37 0.0312(17) 0.0195(15) 0.0301(17) -0.0073(13) 0.0073(14) 0.0025(13)
C38 0.0226(16) 0.0335(18) 0.0296(17) 0.0018(14) -0.0052(13) 0.0034(14)
C39 0.035(2) 0.045(2) 0.057(3) 0.004(2) -0.0008(18) 0.0123(18)
N1S 0.0344(17) 0.0386(18) 0.0389(17) -0.0076(14) 0.0029(14) -0.0039(14)
C1S 0.0288(17) 0.0276(17) 0.0326(18) 0.0016(15) -0.0001(14) 0.0070(14)
C2S 0.063(3) 0.042(2) 0.055(3) -0.017(2) -0.024(2) 0.017(2)
N2S 0.068(3) 0.057(3) 0.053(2) -0.007(2) 0.004(2) 0.019(2)
C3S 0.075(3) 0.043(3) 0.030(2) -0.0009(18) 0.002(2) 0.025(2)
C4S 0.102(4) 0.040(2) 0.038(2) 0.0027(19) 0.000(2) 0.007(3)
N3S 0.062(3) 0.068(3) 0.042(2) -0.0009(19) 0.0001(19) 0.005(2)
C5S 0.056(3) 0.034(2) 0.033(2) 0.0016(16) 0.0080(19) 0.0014(18)
C6S 0.055(3) 0.039(2) 0.059(3) -0.001(2) -0.004(2) -0.008(2)

loop_
_atom_type_symbol
_atom_type_description
_atom_type_scat_dispersion_real
_atom_type_scat_dispersion_imag
_atom_type_scat_source
C C 0.0033 0.0016 'International Tables Vol C Tables 4.2.6.8 and 6.1.1.4'
H H 0.0000 0.0000 'International Tables Vol C Tables 4.2.6.8 and 6.1.1.4'
N N 0.0061 0.0033 'International Tables Vol C Tables 4.2.6.8 and 6.1.1.4'
O O 0.0106 0.0060 'International Tables Vol C Tables 4.2.6.8 and 6.1.1.4'
S S 0.1246 0.1234 'International Tables Vol C Tables 4.2.6.8 and 6.1.1.4'
Br Br -0.2901 2.4595 'International Tables Vol C Tables 4.2.6.8 and 6.1.1.4'

loop_
_geom_angle_atom_site_label_1
_geom_angle_atom_site_label_2
_geom_angle_atom_site_label_3
_geom_angle
C4 S1 C6 92.53(12)
C1 N1 C23 122.9(2)
C1 N1 C2 111.4(2)
C23 N1 C2 123.3(2)
C1 N2 C24 119.7(2)
C1 N2 C3 108.5(2)
C24 N2 C3 119.1(2)
N4 N3 C2 110.8(2)
N4 N3 H3N 106(2)
C2 N3 H3N 113(2)
C5 N4 C4 118.7(2)
C5 N4 N3 122.1(2)
C4 N4 N3 117.9(2)
C4 N5 C3 118.4(2)
C9 N6 C8 106.8(2)
C9 N6 C37 115.5(2)
C8 N6 C37 114.6(2)
C10 N7 C11 111.2(2)
C10 N7 C38 124.3(3)
C11 N7 C38 124.3(3)
O1 C1 N1 125.8(2)
O1 C1 N2 125.7(2)
N1 C1 N2 108.5(2)
N3 C2 N1 114.7(2)
N3 C2 C25 107.4(2)
N1 C2 C25 112.6(2)
N3 C2 C3 109.4(2)
N1 C2 C3 99.0(2)
C25 C2 C3 113.8(2)
N2 C3 N5 105.9(2)
N2 C3 C31 114.0(2)
N5 C3 C31 110.9(2)
N2 C3 C2 100.2(2)
N5 C3 C2 113.4(2)
C31 C3 C2 111.9(2)
N5 C4 N4 126.7(2)
N5 C4 S1 124.1(2)
N4 C4 S1 109.09(19)
O2 C5 N4 123.2(2)
O2 C5 C6 125.3(2)
N4 C5 C6 111.4(2)
C5 C6 C7 108.8(2)
C5 C6 C9 109.4(2)
C7 C6 C9 104.8(2)
C5 C6 S1 104.71(18)
C7 C6 S1 117.66(19)
C9 C6 S1 111.36(18)
C17 C7 C8 114.7(2)
C17 C7 C6 117.8(2)
C8 C7 C6 103.5(2)
C17 C7 H7A 106.7
C8 C7 H7A 106.7
C6 C7 H7A 106.7
N6 C8 C7 103.9(2)
N6 C8 H8A 111.0
C7 C8 H8A 111.0
N6 C8 H8B 111.0
C7 C8 H8B 111.0
H8A C8 H8B 109.0
N6 C9 C16 114.8(2)
N6 C9 C10 115.9(2)
C16 C9 C10 100.9(2)
N6 C9 C6 101.9(2)
C16 C9 C6 116.0(2)
C10 C9 C6 107.7(2)
O3 C10 N7 125.2(3)
O3 C10 C9 126.3(3)
N7 C10 C9 108.4(2)
C12 C11 C16 122.1(3)
C12 C11 N7 128.2(3)
C16 C11 N7 109.6(3)
C11 C12 C13 117.6(3)
C11 C12 H12A 121.2
C13 C12 H12A 121.2
C14 C13 C12 121.4(3)
C14 C13 H13A 119.3
C12 C13 H13A 119.3
C13 C14 C15 120.5(3)
C13 C14 H14A 119.7
C15 C14 H14A 119.7
C16 C15 C14 118.7(3)
C16 C15 H15A 120.7
C14 C15 H15A 120.7
C15 C16 C11 119.8(3)
C15 C16 C9 130.5(3)
C11 C16 C9 109.6(3)
C22 C17 C18 118.2(3)
C22 C17 C7 119.6(3)
C18 C17 C7 122.2(3)
C19 C18 C17 121.1(3)
C19 C18 H18A 119.4
C17 C18 H18A 119.4
C20 C19 C18 119.0(3)
C20 C19 H19A 120.5
C18 C19 H19A 120.5
C21 C20 C19 121.5(3)
C21 C20 Br1 119.4(2)
C19 C20 Br1 119.1(2)
C20 C21 C22 118.8(3)
C20 C21 H21A 120.6
C22 C21 H21A 120.6
C17 C22 C21 121.3(3)
C17 C22 H22A 119.4
C21 C22 H22A 119.3
N1 C23 H23A 109.5
N1 C23 H23B 109.5
H23A C23 H23B 109.5
N1 C23 H23C 109.5
H23A C23 H23C 109.5
H23B C23 H23C 109.5
N2 C24 H24A 109.5
N2 C24 H24B 109.5
H24A C24 H24B 109.5
N2 C24 H24C 109.5
H24A C24 H24C 109.5
H24B C24 H24C 109.5
C26 C25 C30 118.9(3)
C26 C25 C2 119.8(2)
C30 C25 C2 121.2(2)
C27 C26 C25 120.6(3)
C27 C26 H26A 119.7
C25 C26 H26A 119.7
C26 C27 C28 120.2(3)
C26 C27 H27A 119.9
C28 C27 H27A 119.9
C29 C28 C27 119.4(3)
C29 C28 H28A 120.3
C27 C28 H28A 120.3
C30 C29 C28 120.8(3)
C30 C29 H29A 119.6
C28 C29 H29A 119.6
C29 C30 C25 120.1(3)
C29 C30 H30A 120.0
C25 C30 H30A 120.0
C32 C31 C36 119.3(3)
C32 C31 C3 121.1(3)
C36 C31 C3 119.4(2)
C33 C32 C31 120.1(3)
C33 C32 H32A 119.9
C31 C32 H32A 119.9
C32 C33 C34 120.7(3)
C32 C33 H33A 119.7
C34 C33 H33A 119.7
C35 C34 C33 119.6(3)
C35 C34 H34A 120.2
C33 C34 H34A 120.2
C34 C35 C36 120.1(3)
C34 C35 H35A 119.9
C36 C35 H35A 119.9
C35 C36 C31 120.2(3)
C35 C36 H36A 119.9
C31 C36 H36A 119.9
N6 C37 H37A 109.5
N6 C37 H37B 109.5
H37A C37 H37B 109.5
N6 C37 H37C 109.5
H37A C37 H37C 109.5
H37B C37 H37C 109.5
N7 C38 C39 111.9(3)
N7 C38 H38A 109.2
C39 C38 H38A 109.2
N7 C38 H38B 109.2
C39 C38 H38B 109.2
H38A C38 H38B 107.9
C38 C39 H39A 109.5
C38 C39 H39B 109.5
H39A C39 H39B 109.5
C38 C39 H39C 109.5
H39A C39 H39C 109.5
H39B C39 H39C 109.5
N1S C1S C2S 178.9(4)
C1S C2S H2SA 109.5
C1S C2S H2SB 109.5
H2SA C2S H2SB 109.5
C1S C2S H2SC 109.5
H2SA C2S H2SC 109.5
H2SB C2S H2SC 109.5
N2S C3S C4S 179.3(5)
C3S C4S H4SA 109.5
C3S C4S H4SB 109.5
H4SA C4S H4SB 109.5
C3S C4S H4SC 109.5
H4SA C4S H4SC 109.5
H4SB C4S H4SC 109.5
N3S C5S C6S 179.0(5)
C5S C6S H6SA 109.5
C5S C6S H6SB 109.5
H6SA C6S H6SB 109.5
C5S C6S H6SC 109.5
H6SA C6S H6SC 109.5
H6SB C6S H6SC 109.5

loop_
_geom_bond_atom_site_label_1
_geom_bond_atom_site_label_2
_geom_bond_distance
Br1 C20 1.897(3)
S1 C4 1.761(3)
S1 C6 1.831(3)
O1 C1 1.230(3)
O2 C5 1.212(3)
O3 C10 1.223(4)
N1 C1 1.362(3)
N1 C23 1.453(3)
N1 C2 1.462(3)
N2 C1 1.377(4)
N2 C24 1.463(3)
N2 C3 1.469(3)
N3 N4 1.413(3)
N3 C2 1.454(3)
N3 H3N 0.87(3)
N4 C5 1.359(3)
N4 C4 1.386(3)
N5 C4 1.260(4)
N5 C3 1.471(3)
N6 C9 1.454(4)
N6 C8 1.461(4)
N6 C37 1.463(4)
N7 C10 1.365(4)
N7 C11 1.409(4)
N7 C38 1.464(4)
C2 C25 1.524(4)
C2 C3 1.580(4)
C3 C31 1.511(4)
C5 C6 1.534(4)
C6 C7 1.578(4)
C6 C9 1.580(4)
C7 C17 1.506(4)
C7 C8 1.534(4)
C7 H7A 1.0000
C8 H8A 0.9900
C8 H8B 0.9900
C9 C16 1.509(4)
C9 C10 1.567(4)
C11 C12 1.377(4)
C11 C16 1.400(4)
C12 C13 1.389(5)
C12 H12A 0.9500
C13 C14 1.385(5)
C13 H13A 0.9500
C14 C15 1.397(5)
C14 H14A 0.9500
C15 C16 1.383(4)
C15 H15A 0.9500
C17 C22 1.389(4)
C17 C18 1.400(4)
C18 C19 1.387(4)
C18 H18A 0.9500
C19 C20 1.383(5)
C19 H19A 0.9500
C20 C21 1.379(5)
C21 C22 1.396(4)
C21 H21A 0.9500
C22 H22A 0.9500
C23 H23A 0.9800
C23 H23B 0.9800
C23 H23C 0.9800
C24 H24A 0.9800
C24 H24B 0.9800
C24 H24C 0.9800
C25 C26 1.394(4)
C25 C30 1.399(4)
C26 C27 1.383(4)
C26 H26A 0.9500
C27 C28 1.389(4)
C27 H27A 0.9500
C28 C29 1.386(4)
C28 H28A 0.9500
C29 C30 1.383(4)
C29 H29A 0.9500
C30 H30A 0.9500
C31 C32 1.391(4)
C31 C36 1.394(4)
C32 C33 1.383(4)
C32 H32A 0.9500
C33 C34 1.385(5)
C33 H33A 0.9500
C34 C35 1.385(5)
C34 H34A 0.9500
C35 C36 1.391(4)
C35 H35A 0.9500
C36 H36A 0.9500
C37 H37A 0.9800
C37 H37B 0.9800
C37 H37C 0.9800
C38 C39 1.519(5)
C38 H38A 0.9900
C38 H38B 0.9900
C39 H39A 0.9800
C39 H39B 0.9800
C39 H39C 0.9800
N1S C1S 1.130(5)
C1S C2S 1.455(5)
C2S H2SA 0.9800
C2S H2SB 0.9800
C2S H2SC 0.9800
N2S C3S 1.141(6)
C3S C4S 1.461(7)
C4S H4SA 0.9800
C4S H4SB 0.9800
C4S H4SC 0.9800
N3S C5S 1.122(6)
C5S C6S 1.456(6)
C6S H6SA 0.9800
C6S H6SB 0.9800
C6S H6SC 0.9800

loop_
_geom_hbond_atom_site_label_D
_geom_hbond_atom_site_label_H
_geom_hbond_atom_site_label_A
_geom_hbond_distance_DH
_geom_hbond_distance_HA
_geom_hbond_distance_DA
_geom_hbond_angle_DHA
_geom_hbond_site_symmetry_A
N3 H3N O1 0.87(3) 2.16(3) 3.006(3) 163(3) 2_646

loop_
_geom_torsion_atom_site_label_1
_geom_torsion_atom_site_label_2
_geom_torsion_atom_site_label_3
_geom_torsion_atom_site_label_4
_geom_torsion
C2 N3 N4 C5 153.3(2)
C2 N3 N4 C4 -39.8(3)
C23 N1 C1 O1 8.8(4)
C2 N1 C1 O1 171.7(3)
C23 N1 C1 N2 -170.1(2)
C2 N1 C1 N2 -7.1(3)
C24 N2 C1 O1 22.6(4)
C3 N2 C1 O1 164.1(3)
C24 N2 C1 N1 -158.6(2)
C3 N2 C1 N1 -17.1(3)
N4 N3 C2 N1 -55.2(3)
N4 N3 C2 C25 178.9(2)
N4 N3 C2 C3 54.9(3)
C1 N1 C2 N3 141.9(2)
C23 N1 C2 N3 -55.2(3)
C1 N1 C2 C25 -94.9(3)
C23 N1 C2 C25 68.1(3)
C1 N1 C2 C3 25.6(3)
C23 N1 C2 C3 -171.5(2)
C1 N2 C3 N5 -86.5(2)
C24 N2 C3 N5 55.3(3)
C1 N2 C3 C31 151.3(2)
C24 N2 C3 C31 -66.9(3)
C1 N2 C3 C2 31.6(3)
C24 N2 C3 C2 173.4(2)
C4 N5 C3 N2 117.2(3)
C4 N5 C3 C31 -118.6(3)
C4 N5 C3 C2 8.3(3)
N3 C2 C3 N2 -153.1(2)
N1 C2 C3 N2 -32.8(2)
C25 C2 C3 N2 86.8(2)
N3 C2 C3 N5 -40.7(3)
N1 C2 C3 N5 79.6(2)
C25 C2 C3 N5 -160.8(2)
N3 C2 C3 C31 85.7(3)
N1 C2 C3 C31 -154.0(2)
C25 C2 C3 C31 -34.4(3)
C3 N5 C4 N4 10.7(4)
C3 N5 C4 S1 -165.68(19)
C5 N4 C4 N5 172.3(3)
N3 N4 C4 N5 4.9(4)
C5 N4 C4 S1 -10.9(3)
N3 N4 C4 S1 -178.20(18)
C6 S1 C4 N5 -166.9(2)
C6 S1 C4 N4 16.2(2)
C4 N4 C5 O2 179.3(2)
N3 N4 C5 O2 -14.0(4)
C4 N4 C5 C6 -2.6(3)
N3 N4 C5 C6 164.2(2)
O2 C5 C6 C7 -41.4(4)
N4 C5 C6 C7 140.5(2)
O2 C5 C6 C9 72.6(3)
N4 C5 C6 C9 -105.5(2)
O2 C5 C6 S1 -168.0(2)
N4 C5 C6 S1 13.9(3)
C4 S1 C6 C5 -16.76(19)
C4 S1 C6 C7 -137.6(2)
C4 S1 C6 C9 101.38(19)
C5 C6 C7 C17 -113.3(3)
C9 C6 C7 C17 129.8(3)
S1 C6 C7 C17 5.5(3)
C5 C6 C7 C8 118.9(2)
C9 C6 C7 C8 2.0(3)
S1 C6 C7 C8 -122.3(2)
C9 N6 C8 C7 44.4(3)
C37 N6 C8 C7 173.7(2)
C17 C7 C8 N6 -156.3(2)
C6 C7 C8 N6 -26.6(3)
C8 N6 C9 C16 -168.2(2)
C37 N6 C9 C16 63.1(3)
C8 N6 C9 C10 74.7(3)
C37 N6 C9 C10 -54.1(3)
C8 N6 C9 C6 -41.9(3)
C37 N6 C9 C6 -170.7(2)
C5 C6 C9 N6 -93.3(2)
C7 C6 C9 N6 23.2(3)
S1 C6 C9 N6 151.42(18)
C5 C6 C9 C16 32.2(3)
C7 C6 C9 C16 148.6(2)
S1 C6 C9 C16 -83.1(3)
C5 C6 C9 C10 144.3(2)
C7 C6 C9 C10 -99.2(2)
S1 C6 C9 C10 29.0(3)
C11 N7 C10 O3 176.7(3)
C38 N7 C10 O3 -8.8(5)
C11 N7 C10 C9 -4.6(3)
C38 N7 C10 C9 169.9(3)
N6 C9 C10 O3 -51.1(4)
C16 C9 C10 O3 -175.8(3)
C6 C9 C10 O3 62.2(3)
N6 C9 C10 N7 130.2(3)
C16 C9 C10 N7 5.6(3)
C6 C9 C10 N7 -116.5(2)
C10 N7 C11 C12 -174.6(3)
C38 N7 C11 C12 10.9(5)
C10 N7 C11 C16 1.6(3)
C38 N7 C11 C16 -172.9(3)
C16 C11 C12 C13 -0.4(5)
N7 C11 C12 C13 175.3(3)
C11 C12 C13 C14 -0.6(5)
C12 C13 C14 C15 0.1(5)
C13 C14 C15 C16 1.3(5)
C14 C15 C16 C11 -2.2(4)
C14 C15 C16 C9 -178.4(3)
C12 C11 C16 C15 1.8(5)
N7 C11 C16 C15 -174.6(3)
C12 C11 C16 C9 178.8(3)
N7 C11 C16 C9 2.3(3)
N6 C9 C16 C15 46.5(4)
C10 C9 C16 C15 171.9(3)
C6 C9 C16 C15 -72.1(4)
N6 C9 C16 C11 -130.0(3)
C10 C9 C16 C11 -4.7(3)
C6 C9 C16 C11 111.4(3)
C8 C7 C17 C22 -121.1(3)
C6 C7 C17 C22 116.6(3)
C8 C7 C17 C18 57.0(4)
C6 C7 C17 C18 -65.2(4)
C22 C17 C18 C19 -1.1(4)
C7 C17 C18 C19 -179.2(3)
C17 C18 C19 C20 1.2(5)
C18 C19 C20 C21 -0.3(5)
C18 C19 C20 Br1 -178.6(2)
C19 C20 C21 C22 -0.8(5)
Br1 C20 C21 C22 177.5(2)
C18 C17 C22 C21 0.0(4)
C7 C17 C22 C21 178.2(3)
C20 C21 C22 C17 0.9(5)
N3 C2 C25 C26 151.6(2)
N1 C2 C25 C26 24.4(3)
C3 C2 C25 C26 -87.1(3)
N3 C2 C25 C30 -30.3(3)
N1 C2 C25 C30 -157.5(2)
C3 C2 C25 C30 90.9(3)
C30 C25 C26 C27 -0.6(4)
C2 C25 C26 C27 177.5(3)
C25 C26 C27 C28 0.7(5)
C26 C27 C28 C29 0.1(5)
C27 C28 C29 C30 -1.0(5)
C28 C29 C30 C25 1.1(4)
C26 C25 C30 C29 -0.3(4)
C2 C25 C30 C29 -178.4(2)
N2 C3 C31 C32 -22.0(4)
N5 C3 C31 C32 -141.4(3)
C2 C3 C31 C32 90.8(3)
N2 C3 C31 C36 163.5(2)
N5 C3 C31 C36 44.1(3)
C2 C3 C31 C36 -83.6(3)
C36 C31 C32 C33 0.2(4)
C3 C31 C32 C33 -174.3(3)
C31 C32 C33 C34 0.4(5)
C32 C33 C34 C35 -0.1(5)
C33 C34 C35 C36 -0.8(5)
C34 C35 C36 C31 1.4(4)
C32 C31 C36 C35 -1.1(4)
C3 C31 C36 C35 173.4(3)
C10 N7 C38 C39 -105.1(4)
C11 N7 C38 C39 68.7(4)
